data_1543165
loop_
_publ_author_name
'Qachchachi, Fatima Zahrae'
'Kandri Rodi, Youssef'
'Haoudi, Amal'
'Essassi, El Mokhtar'
'Capet, Fr\'ed\'eric'
'Zouihri, Hafid'

_publ_section_title
;
 1-[(2<i>E</i>)-3-Phenylprop-2-en-1-yl]-1<i>H</i>-indole-2,3-dione
;
_journal_coeditor_code SU4035
_journal_issue 4
_journal_name_full IUCrData
_journal_page_first x160633
_journal_paper_doi 10.1107/S2414314616006337
_journal_volume 1
_journal_year 2016
_chemical_formula_iupac 'C17 H13 N O2'
_chemical_formula_moiety 'C17 H13 N O2'
_chemical_formula_sum 'C17 H13 N O2'
_chemical_formula_weight 263.28
_chemical_name_systematic
;
1-[(2<i>E</i>)-3-Phenylprop-2-en-1-yl]-1<i>H</i>-indole-2,3-dione
;
_space_group_crystal_system orthorhombic
_space_group_IT_number 61
_space_group_name_Hall '-P 2ac 2ab'
_space_group_name_H-M_alt 'P b c a'
_symmetry_space_group_name_Hall '-P 2ac 2ab'
_symmetry_space_group_name_H-M 'P b c a'
_atom_sites_solution_hydrogens difmap
_atom_sites_solution_primary direct
_atom_sites_solution_secondary difmap
_audit_creation_method SHELXL-2014
_cell_angle_alpha 90
_cell_angle_beta 90
_cell_angle_gamma 90
_cell_formula_units_Z 8
_cell_length_a 8.2585(2)
_cell_length_b 7.26770(10)
_cell_length_c 44.4667(8)
_cell_measurement_reflns_used 5160
_cell_measurement_temperature 296(2)
_cell_measurement_theta_max 26.29
_cell_measurement_theta_min 2.63
_cell_volume 2668.90(9)
_computing_cell_refinement
;
SAINT (Bruker, 2009)
;
_computing_data_collection
;
APEX2 (Bruker, 2009)
;
_computing_data_reduction
;
SAINT (Bruker, 2009)
;
_computing_molecular_graphics
;
PLATON (Spek, 2009)
;
_computing_publication_material
;
publCIF (Westrip, 2010)
;
_computing_structure_refinement
;
SHELXL2014 (Sheldrick, 2015b)
;
_computing_structure_solution
;
SHELXT (Sheldrick, 2015a)
;
_diffrn_ambient_temperature 296(2)
_diffrn_measured_fraction_theta_full 0.998
_diffrn_measured_fraction_theta_max 0.998
_diffrn_measurement_device_type 'Bruker APEXII CCD'
_diffrn_measurement_method '\f and \w scans'
_diffrn_radiation_type MoK\a
_diffrn_radiation_wavelength 0.71073
_diffrn_reflns_av_R_equivalents 0.0414
_diffrn_reflns_limit_h_max 11
_diffrn_reflns_limit_h_min -11
_diffrn_reflns_limit_k_max 10
_diffrn_reflns_limit_k_min -9
_diffrn_reflns_limit_l_max 62
_diffrn_reflns_limit_l_min -62
_diffrn_reflns_number 23607
_diffrn_reflns_theta_full 25.242
_diffrn_reflns_theta_max 30.477
_diffrn_reflns_theta_min 3.073
_exptl_absorpt_coefficient_mu 0.086
_exptl_absorpt_correction_T_max 0.7461
_exptl_absorpt_correction_T_min 0.6885
_exptl_absorpt_correction_type multi-scan
_exptl_absorpt_process_details
;
(SADABS; Krause <i>et al.</i>,  2015)
;
_exptl_crystal_colour orange
_exptl_crystal_density_diffrn 1.310
_exptl_crystal_description prism
_exptl_crystal_F_000 1104
_exptl_crystal_size_max 0.600
_exptl_crystal_size_mid 0.250
_exptl_crystal_size_min 0.100
_refine_diff_density_max 0.194
_refine_diff_density_min -0.168
_refine_ls_extinction_method none
_refine_ls_goodness_of_fit_ref 1.036
_refine_ls_hydrogen_treatment refall
_refine_ls_matrix_type full
_refine_ls_number_parameters 233
_refine_ls_number_reflns 4060
_refine_ls_number_restraints 0
_refine_ls_restrained_S_all 1.036
_refine_ls_R_factor_all 0.0843
_refine_ls_R_factor_gt 0.0471
_refine_ls_shift/su_max 0.001
_refine_ls_shift/su_mean 0.000
_refine_ls_structure_factor_coef Fsqd
_refine_ls_weighting_details 'w=1/[\s^2^(Fo^2^)+(0.0519P)^2^+0.4017P] where P=(Fo^2^+2Fc^2^)/3'
_refine_ls_weighting_scheme calc
_refine_ls_wR_factor_gt 0.1100
_refine_ls_wR_factor_ref 0.1268
_reflns_number_gt 2571
_reflns_number_total 4060
_reflns_threshold_expression 'I > 2\s(I)'
_cod_data_source_file su4035sup1.cif
_cod_data_source_block I
_cod_database_code 1543165
_shelx_space_group_comment
;
The symmetry employed for this shelxl refinement is uniquely defined
by the following loop, which should always be used as a source of
symmetry information in preference to the above space-group names.
They are only intended as comments.
;
_shelx_estimated_absorpt_t_min 0.950
_shelx_estimated_absorpt_t_max 0.991
_shelxl_version_number 2.014

loop_
_space_group_symop_operation_xyz
'x, y, z'
'-x+1/2, -y, z+1/2'
'-x, y+1/2, -z+1/2'
'x+1/2, -y+1/2, -z'
'-x, -y, -z'
'x-1/2, y, -z-1/2'
'x, -y-1/2, z-1/2'
'-x-1/2, y-1/2, z'

loop_
_atom_site_type_symbol
_atom_site_label
_atom_site_fract_x
_atom_site_fract_y
_atom_site_fract_z
_atom_site_U_iso_or_equiv
_atom_site_adp_type
_atom_site_calc_flag
_atom_site_occupancy
C C1 0.60603(15) 0.50695(16) 0.42372(3) 0.0383(3) Uani d 1
C C2 0.77082(17) 0.51765(19) 0.42004(4) 0.0477(3) Uani d 1
C C3 0.86641(17) 0.4597(2) 0.44390(4) 0.0552(4) Uani d 1
C C4 0.80102(18) 0.3924(2) 0.47026(4) 0.0530(4) Uani d 1
C C5 0.63530(17) 0.37805(19) 0.47351(3) 0.0449(3) Uani d 1
C C6 0.53775(14) 0.43512(17) 0.44995(3) 0.0370(3) Uani d 1
C C7 0.36259(15) 0.43553(19) 0.44613(3) 0.0429(3) Uani d 1
C C8 0.33388(16) 0.5264(2) 0.41483(3) 0.0468(3) Uani d 1
C C9 0.5122(2) 0.6473(2) 0.37450(3) 0.0544(4) Uani d 1
C C10 0.53530(19) 0.5127(2) 0.34949(3) 0.0519(4) Uani d 1
C C11 0.49844(17) 0.3365(2) 0.35012(3) 0.0485(3) Uani d 1
C C12 0.51148(17) 0.2088(2) 0.32464(3) 0.0478(3) Uani d 1
C C13 0.4109(2) 0.0559(2) 0.32305(4) 0.0661(4) Uani d 1
C C14 0.4145(3) -0.0586(3) 0.29827(5) 0.0850(6) Uani d 1
C C15 0.5194(3) -0.0252(3) 0.27504(5) 0.0813(6) Uani d 1
C C16 0.6240(3) 0.1213(3) 0.27678(4) 0.0736(5) Uani d 1
C C17 0.6202(2) 0.2371(2) 0.30122(3) 0.0593(4) Uani d 1
H H2 0.816(2) 0.566(2) 0.4016(4) 0.063(5) Uiso d 1
H H3 0.980(2) 0.473(2) 0.4419(4) 0.067(5) Uiso d 1
H H4 0.873(2) 0.355(2) 0.4865(4) 0.070(5) Uiso d 1
H H5 0.5861(17) 0.328(2) 0.4922(3) 0.051(4) Uiso d 1
H H10 0.5754(18) 0.565(2) 0.3313(4) 0.061(4) Uiso d 1
H H11 0.4492(19) 0.285(2) 0.3686(4) 0.067(4) Uiso d 1
H H13 0.336(2) 0.031(3) 0.3395(4) 0.089(6) Uiso d 1
H H14 0.342(3) -0.158(3) 0.2971(5) 0.102(7) Uiso d 1
H H15 0.526(3) -0.104(3) 0.2577(5) 0.109(7) Uiso d 1
H H16 0.703(2) 0.141(3) 0.2607(4) 0.087(6) Uiso d 1
H H17 0.695(2) 0.338(3) 0.3020(4) 0.074(5) Uiso d 1
H H9A 0.6096(18) 0.722(2) 0.3761(3) 0.051(4) Uiso d 1
H H9B 0.417(2) 0.725(2) 0.3698(4) 0.072(5) Uiso d 1
N N1 0.48280(13) 0.56265(16) 0.40353(2) 0.0449(3) Uani d 1
O O1 0.25550(12) 0.37772(17) 0.46186(2) 0.0631(3) Uani d 1
O O2 0.20406(12) 0.55750(18) 0.40305(2) 0.0681(3) Uani d 1

loop_
_atom_site_aniso_label
_atom_site_aniso_U_11
_atom_site_aniso_U_22
_atom_site_aniso_U_33
_atom_site_aniso_U_12
_atom_site_aniso_U_13
_atom_site_aniso_U_23
C1 0.0342(6) 0.0341(6) 0.0464(6) 0.0005(5) 0.0018(5) -0.0056(5)
C2 0.0378(7) 0.0413(7) 0.0640(8) -0.0042(6) 0.0111(6) -0.0084(6)
C3 0.0284(7) 0.0471(8) 0.0902(11) 0.0016(6) -0.0010(7) -0.0154(7)
C4 0.0394(7) 0.0489(8) 0.0707(9) 0.0074(6) -0.0167(7) -0.0063(7)
C5 0.0425(7) 0.0428(7) 0.0495(7) 0.0021(6) -0.0061(6) -0.0019(6)
C6 0.0296(6) 0.0378(6) 0.0436(6) 0.0017(5) 0.0001(5) -0.0026(5)
C7 0.0329(6) 0.0530(8) 0.0428(6) 0.0010(6) 0.0017(5) -0.0018(6)
C8 0.0369(7) 0.0580(8) 0.0456(7) 0.0039(6) -0.0028(5) -0.0008(6)
C9 0.0663(10) 0.0498(8) 0.0472(8) -0.0036(8) 0.0045(7) 0.0080(6)
C10 0.0582(9) 0.0546(9) 0.0429(7) -0.0022(7) 0.0059(6) 0.0099(6)
C11 0.0465(8) 0.0546(8) 0.0443(7) -0.0021(6) 0.0055(6) 0.0087(6)
C12 0.0474(8) 0.0493(7) 0.0467(7) 0.0030(6) -0.0022(6) 0.0079(6)
C13 0.0619(10) 0.0590(10) 0.0775(11) -0.0042(8) 0.0033(9) 0.0013(8)
C14 0.0801(14) 0.0678(12) 0.1070(16) -0.0065(11) -0.0166(13) -0.0168(11)
C15 0.1023(16) 0.0746(13) 0.0671(11) 0.0209(12) -0.0208(11) -0.0169(10)
C16 0.0950(14) 0.0745(12) 0.0512(9) 0.0218(11) 0.0070(9) 0.0037(8)
C17 0.0674(10) 0.0591(10) 0.0512(8) 0.0032(8) 0.0089(7) 0.0060(7)
N1 0.0429(6) 0.0507(6) 0.0410(5) 0.0005(5) 0.0012(4) 0.0036(5)
O1 0.0364(5) 0.0969(9) 0.0560(6) -0.0069(5) 0.0069(5) 0.0103(6)
O2 0.0440(6) 0.0988(9) 0.0614(6) 0.0094(6) -0.0131(5) 0.0108(6)

loop_
_atom_type_symbol
_atom_type_description
_atom_type_scat_dispersion_real
_atom_type_scat_dispersion_imag
_atom_type_scat_source
C C 0.0033 0.0016 'International Tables Vol C Tables 4.2.6.8 and 6.1.1.4'
H H 0.0000 0.0000 'International Tables Vol C Tables 4.2.6.8 and 6.1.1.4'
N N 0.0061 0.0033 'International Tables Vol C Tables 4.2.6.8 and 6.1.1.4'
O O 0.0106 0.0060 'International Tables Vol C Tables 4.2.6.8 and 6.1.1.4'

loop_
_geom_angle_atom_site_label_1
_geom_angle_atom_site_label_2
_geom_angle_atom_site_label_3
_geom_angle
C2 C1 C6 121.40(12)
C2 C1 N1 128.35(12)
C6 C1 N1 110.25(11)
C1 C2 C3 117.09(14)
C1 C2 H2 120.5(10)
C3 C2 H2 122.4(10)
C4 C3 C2 122.29(13)
C4 C3 H3 120.1(10)
C2 C3 H3 117.5(10)
C3 C4 C5 120.26(14)
C3 C4 H4 119.2(10)
C5 C4 H4 120.5(10)
C4 C5 C6 118.35(14)
C4 C5 H5 121.4(8)
C6 C5 H5 120.3(8)
C5 C6 C1 120.58(12)
C5 C6 C7 131.81(12)
C1 C6 C7 107.61(11)
O1 C7 C6 131.40(12)
O1 C7 C8 123.73(12)
C6 C7 C8 104.85(10)
O2 C8 N1 127.24(13)
O2 C8 C7 126.76(13)
N1 C8 C7 106.00(10)
N1 C9 C10 113.96(13)
N1 C9 H9A 107.9(8)
C10 C9 H9A 108.3(8)
N1 C9 H9B 107.2(9)
C10 C9 H9B 108.5(10)
H9A C9 H9B 110.9(13)
C11 C10 C9 126.28(13)
C11 C10 H10 119.1(10)
C9 C10 H10 114.5(10)
C10 C11 C12 125.53(13)
C10 C11 H11 118.5(10)
C12 C11 H11 115.7(10)
C13 C12 C17 117.78(15)
C13 C12 C11 120.06(13)
C17 C12 C11 122.14(14)
C14 C13 C12 120.66(18)
C14 C13 H13 120.0(12)
C12 C13 H13 119.3(12)
C15 C14 C13 120.5(2)
C15 C14 H14 119.7(14)
C13 C14 H14 119.7(14)
C14 C15 C16 119.52(19)
C14 C15 H15 122.3(14)
C16 C15 H15 118.1(14)
C15 C16 C17 120.31(19)
C15 C16 H16 119.7(12)
C17 C16 H16 120.0(12)
C16 C17 C12 121.11(18)
C16 C17 H17 118.9(11)
C12 C17 H17 119.9(11)
C8 N1 C1 111.20(10)
C8 N1 C9 124.38(12)
C1 N1 C9 124.42(12)

loop_
_geom_bond_atom_site_label_1
_geom_bond_atom_site_label_2
_geom_bond_distance
C1 C2 1.3730(19)
C1 C6 1.3968(17)
C1 N1 1.4162(16)
C2 C3 1.388(2)
C2 H2 0.967(17)
C3 C4 1.380(2)
C3 H3 0.950(18)
C4 C5 1.380(2)
C4 H4 0.976(18)
C5 C6 1.3850(18)
C5 H5 0.994(14)
C6 C7 1.4565(17)
C7 O1 1.2033(15)
C7 C8 1.5583(19)
C8 O2 1.2146(16)
C8 N1 1.3545(17)
C9 N1 1.4504(18)
C9 C10 1.494(2)
C9 H9A 0.972(15)
C9 H9B 0.987(18)
C10 C11 1.316(2)
C10 H10 0.952(16)
C11 C12 1.469(2)
C11 H11 0.990(16)
C12 C13 1.389(2)
C12 C17 1.390(2)
C13 C14 1.381(3)
C13 H13 0.98(2)
C14 C15 1.370(3)
C14 H14 0.94(2)
C15 C16 1.374(3)
C15 H15 0.96(2)
C16 C17 1.375(2)
C16 H16 0.98(2)
C17 H17 0.959(19)

loop_
_geom_hbond_atom_site_label_D
_geom_hbond_atom_site_label_H
_geom_hbond_atom_site_label_A
_geom_hbond_site_symmetry_A
_geom_hbond_distance_DH
_geom_hbond_distance_HA
_geom_hbond_distance_DA
_geom_hbond_angle_DHA
_geom_hbond_publ_flag
C3 H3 O1 1_655 0.947(17) 2.539(17) 3.3642(17) 145.8(13) yes
C11 H11 O2 8_655 0.990(17) 2.585(16) 3.5281(18) 159.2(13) yes

loop_
_geom_torsion_atom_site_label_1
_geom_torsion_atom_site_label_2
_geom_torsion_atom_site_label_3
_geom_torsion_atom_site_label_4
_geom_torsion
C6 C1 C2 C3 -2.10(19)
N1 C1 C2 C3 177.52(12)
C1 C2 C3 C4 0.6(2)
C2 C3 C4 C5 1.0(2)
C3 C4 C5 C6 -0.9(2)
C4 C5 C6 C1 -0.60(19)
C4 C5 C6 C7 178.91(13)
C2 C1 C6 C5 2.17(19)
N1 C1 C6 C5 -177.51(11)
C2 C1 C6 C7 -177.44(12)
N1 C1 C6 C7 2.88(14)
C5 C6 C7 O1 -4.3(3)
C1 C6 C7 O1 175.27(15)
C5 C6 C7 C8 177.60(13)
C1 C6 C7 C8 -2.84(14)
O1 C7 C8 O2 3.3(2)
C6 C7 C8 O2 -178.36(14)
O1 C7 C8 N1 -176.42(13)
C6 C7 C8 N1 1.88(14)
N1 C9 C10 C11 15.3(2)
C9 C10 C11 C12 175.49(15)
C10 C11 C12 C13 -152.41(16)
C10 C11 C12 C17 26.2(2)
C17 C12 C13 C14 -3.0(2)
C11 C12 C13 C14 175.72(16)
C12 C13 C14 C15 1.2(3)
C13 C14 C15 C16 1.4(3)
C14 C15 C16 C17 -2.0(3)
C15 C16 C17 C12 0.2(3)
C13 C12 C17 C16 2.3(2)
C11 C12 C17 C16 -176.36(15)
O2 C8 N1 C1 -179.96(15)
C7 C8 N1 C1 -0.20(15)
O2 C8 N1 C9 0.0(2)
C7 C8 N1 C9 179.73(12)
C2 C1 N1 C8 178.67(13)
C6 C1 N1 C8 -1.67(15)
C2 C1 N1 C9 -1.3(2)
C6 C1 N1 C9 178.39(12)
C10 C9 N1 C8 -92.71(18)
C10 C9 N1 C1 87.21(18)

_cod_database_fobs_code 1543165
